data_4101181
_journal_name_full 'Journal of the American Chemical Society'
_journal_paper_doi 10.1021/ja056694z
_journal_year 2006
_chemical_formula_moiety 'C30 H36 N3 Pt, C F3 O3 S'
_chemical_formula_sum 'C31 H36 F3 N3 O3 Pt S'
_chemical_formula_weight 782.80
_space_group_IT_number 14
_symmetry_cell_setting monoclinic
_symmetry_space_group_name_Hall '-P 2ybc'
_symmetry_space_group_name_H-M 'P 1 21/c 1'
_cell_angle_alpha 90
_cell_angle_beta 110.947(2)
_cell_angle_gamma 90
_cell_formula_units_Z 4
_cell_length_a 12.6024(15)
_cell_length_b 22.658(3)
_cell_length_c 12.0934(14)
_cell_measurement_temperature 105
_cell_volume 3225.0(7)
_diffrn_ambient_temperature 105
_exptl_crystal_density_diffrn 1.612
_reflns_limit_h_max 15
_reflns_limit_h_min -16
_reflns_limit_k_max 29
_reflns_limit_k_min 0
_reflns_limit_l_max 16
_reflns_limit_l_min 0
_oxford_diffrn_Wilson_B_factor 1.59
_oxford_diffrn_Wilson_scale 209.42
_cod_depositor_comments
;
The following automatic conversions were performed:
'_symmetry_cell_setting' value 'Monoclinic' changed to 'monoclinic'
according to '/home/saulius/struct/CIF-dictionaries/cif_core.dic'
dictionary named 'cif_core.dic' version 2.4.1 from 2010-06-29.

Automatic conversion script
Id: cif_fix_enum 1527 2010-12-29 10:47:43Z saulius 
;
_cod_original_sg_symbol_H-M 'P 21/c'
_cod_original_formula_sum 'C31 H36 F3 N3 O3 Pt1 S1'
_cod_database_code 4101181

loop_
_symmetry_equiv_pos_as_xyz
x,y,z
-x,-y,-z
-x,y+1/2,-z+1/2
x,-y+1/2,z+1/2

loop_
_atom_site_label
_atom_site_type_symbol
_atom_site_fract_x
_atom_site_fract_y
_atom_site_fract_z
_atom_site_U_iso_or_equiv
_atom_site_occupancy
_atom_site_adp_type
_atom_site_refinement_flags_posn
_atom_site_refinement_flags_adp
_atom_site_refinement_flags_occupancy
_atom_site_disorder_assembly
_atom_site_disorder_group
_atom_site_attached_hydrogens
Pt1 Pt -0.041992(6) 0.119094(4) 0.127742(7) 0.0201 1.0000 Uani . . . . . .
S1 S 0.10934(5) 0.35837(3) 0.15443(5) 0.0251 1.0000 Uani . . . . . .
F1 F 0.31137(15) 0.38130(9) 0.31258(17) 0.0511 1.0000 Uani . . . . . .
F2 F 0.29866(17) 0.39394(9) 0.13107(19) 0.0550 1.0000 Uani . . . . . .
F3 F 0.22410(17) 0.45721(8) 0.21489(17) 0.0477 1.0000 Uani . . . . . .
O1 O 0.05769(16) 0.37332(9) 0.23959(17) 0.0348 1.0000 Uani . . . . . .
O2 O 0.05289(18) 0.38217(9) 0.03704(16) 0.0382 1.0000 Uani . . . . . .
O3 O 0.14486(17) 0.29778(8) 0.15756(18) 0.0380 1.0000 Uani . . . . . .
N1 N -0.08446(15) 0.17809(8) -0.00580(16) 0.0206 1.0000 Uani . . . . . .
N2 N 0.11352(15) 0.13407(8) 0.10559(16) 0.0194 1.0000 Uani . . . . . .
N3 N 0.01861(17) 0.06106(9) 0.25641(18) 0.0253 1.0000 Uani . . . . . .
C1 C -0.00191(17) 0.20072(9) -0.03225(18) 0.0193 1.0000 Uani . . . . . .
C2 C 0.11274(17) 0.17523(10) 0.03228(18) 0.0198 1.0000 Uani . . . . . .
C3 C 0.21308(18) 0.19664(10) 0.0053(2) 0.0226 1.0000 Uani . . . . . .
C4 C -0.01500(18) 0.24731(10) -0.12348(19) 0.0229 1.0000 Uani . . . . . .
C5 C -0.20049(18) 0.19342(10) -0.07782(19) 0.0221 1.0000 Uani . . . . . .
C6 C -0.25342(19) 0.15951(11) -0.1800(2) 0.0250 1.0000 Uani . . . . . .
C7 C -0.3661(2) 0.17378(13) -0.2476(2) 0.0329 1.0000 Uani . . . . . .
C8 C -0.4240(2) 0.21873(13) -0.2162(3) 0.0361 1.0000 Uani . . . . . .
C9 C -0.3684(2) 0.24995(12) -0.1125(2) 0.0332 1.0000 Uani . . . . . .
C10 C -0.2560(2) 0.23817(11) -0.0417(2) 0.0269 1.0000 Uani . . . . . .
C11 C -0.1928(2) 0.10973(12) -0.2141(2) 0.0322 1.0000 Uani . . . . . .
C12 C -0.1965(2) 0.27298(13) 0.0685(2) 0.0371 1.0000 Uani . . . . . .
C13 C -0.5442(3) 0.23521(17) -0.2939(3) 0.0570 1.0000 Uani . . . . . .
C14 C 0.21663(17) 0.10164(10) 0.16908(19) 0.0206 1.0000 Uani . . . . . .
C15 C 0.2431(2) 0.05317(10) 0.1122(2) 0.0243 1.0000 Uani . . . . . .
C16 C 0.3414(2) 0.02149(11) 0.1756(2) 0.0281 1.0000 Uani . . . . . .
C17 C 0.4095(2) 0.03639(11) 0.2906(2) 0.0290 1.0000 Uani . . . . . .
C18 C 0.3781(2) 0.08431(11) 0.3440(2) 0.0275 1.0000 Uani . . . . . .
C19 C 0.28141(19) 0.11814(10) 0.28506(19) 0.0231 1.0000 Uani . . . . . .
C20 C 0.1681(2) 0.03560(12) -0.0112(2) 0.0341 1.0000 Uani . . . . . .
C21 C 0.2483(2) 0.16990(12) 0.3442(2) 0.0312 1.0000 Uani . . . . . .
C22 C 0.5170(2) 0.00164(14) 0.3527(3) 0.0422 1.0000 Uani . . . . . .
C23 C 0.0624(2) 0.02902(11) 0.3318(2) 0.0262 1.0000 Uani . . . . . .
C24 C 0.1199(2) -0.01099(12) 0.4288(2) 0.0340 1.0000 Uani . . . . . .
C25 C -0.19296(19) 0.11454(10) 0.1523(2) 0.0243 1.0000 Uani . . . . . .
C26 C -0.2980(2) 0.10709(11) 0.0607(2) 0.0295 1.0000 Uani . . . . . .
C27 C -0.3997(2) 0.10707(13) 0.0823(3) 0.0389 1.0000 Uani . . . . . .
C28 C -0.3984(3) 0.11460(14) 0.1961(3) 0.0429 1.0000 Uani . . . . . .
C29 C -0.2952(3) 0.12038(13) 0.2894(3) 0.0393 1.0000 Uani . . . . . .
C30 C -0.1935(2) 0.12004(11) 0.2678(2) 0.0299 1.0000 Uani . . . . . .
C36 C 0.2426(2) 0.39977(13) 0.2067(2) 0.0349 1.0000 Uani . . . . . .
H5 H 0.0331 0.2802 -0.0858 0.0376 1.0000 Uiso R . . . . .
H11 H 0.1977 0.1933 -0.0775 0.0392 1.0000 Uiso R . . . . .
H18 H 0.2263 0.2372 0.0269 0.0394 1.0000 Uiso R . . . . .
H25 H 0.1963 -0.0141 0.4350 0.0600 1.0000 Uiso R . . . . .
H26 H 0.1164 0.0045 0.5008 0.0597 1.0000 Uiso R . . . . .
H30 H 0.0853 -0.0484 0.4123 0.0599 1.0000 Uiso R . . . . .
H32 H 0.2800 0.1737 0.0470 0.0397 1.0000 Uiso R . . . . .
H35 H 0.0094 0.2317 -0.1841 0.0388 1.0000 Uiso R . . . . .
H36 H -0.1333 0.2946 0.0614 0.0643 1.0000 Uiso R . . . . .
H41 H -0.1695 0.2475 0.1354 0.0646 1.0000 Uiso R . . . . .
H71 H -0.4031 0.1519 -0.3157 0.0438 1.0000 Uiso R . . . . .
H91 H -0.4080 0.2800 -0.0914 0.0466 1.0000 Uiso R . . . . .
H111 H -0.2429 0.0884 -0.2796 0.0574 1.0000 Uiso R . . . . .
H112 H -0.1300 0.1234 -0.2321 0.0577 1.0000 Uiso R . . . . .
H113 H -0.1650 0.0825 -0.1506 0.0574 1.0000 Uiso R . . . . .
H121 H -0.2473 0.3012 0.0809 0.0642 1.0000 Uiso R . . . . .
H131 H -0.5780 0.2044 -0.3482 0.0909 1.0000 Uiso R . . . . .
H132 H -0.5444 0.2703 -0.3367 0.0915 1.0000 Uiso R . . . . .
H133 H -0.5872 0.2416 -0.2453 0.0909 1.0000 Uiso R . . . . .
H161 H 0.3622 -0.0103 0.1384 0.0425 1.0000 Uiso R . . . . .
H181 H 0.4240 0.0939 0.4221 0.0377 1.0000 Uiso R . . . . .
H201 H 0.1996 0.0032 -0.0400 0.0593 1.0000 Uiso R . . . . .
H202 H 0.1575 0.0676 -0.0653 0.0585 1.0000 Uiso R . . . . .
H203 H 0.0945 0.0240 -0.0114 0.0586 1.0000 Uiso R . . . . .
H211 H 0.3096 0.1791 0.4160 0.0542 1.0000 Uiso R . . . . .
H212 H 0.2342 0.2043 0.2947 0.0537 1.0000 Uiso R . . . . .
H213 H 0.1814 0.1622 0.3607 0.0541 1.0000 Uiso R . . . . .
H221 H 0.5658 0.0038 0.3080 0.0747 1.0000 Uiso R . . . . .
H222 H 0.5573 0.0172 0.4302 0.0751 1.0000 Uiso R . . . . .
H223 H 0.5011 -0.0391 0.3602 0.0754 1.0000 Uiso R . . . . .
H261 H -0.3010 0.1013 -0.0177 0.0430 1.0000 Uiso R . . . . .
H271 H -0.4694 0.1019 0.0187 0.0553 1.0000 Uiso R . . . . .
H281 H -0.4666 0.1149 0.2116 0.0664 1.0000 Uiso R . . . . .
H291 H -0.2934 0.1243 0.3671 0.0615 1.0000 Uiso R . . . . .
H301 H -0.1258 0.1231 0.3302 0.0445 1.0000 Uiso R . . . . .
H302 H -0.0929 0.2597 -0.1574 0.0386 1.0000 Uiso R . . . . .

loop_
_atom_site_aniso_label
_atom_site_aniso_U_11
_atom_site_aniso_U_22
_atom_site_aniso_U_33
_atom_site_aniso_U_23
_atom_site_aniso_U_13
_atom_site_aniso_U_12
Pt1 0.01639(4) 0.02222(4) 0.02082(4) 0.00127(3) 0.00558(3) -0.00039(3)
S1 0.0259(3) 0.0238(2) 0.0235(2) -0.0002(2) 0.0064(2) -0.0018(2)
F1 0.0305(8) 0.0648(12) 0.0447(10) 0.0024(9) -0.0029(7) -0.0104(8)
F2 0.0491(11) 0.0662(13) 0.0642(12) -0.0069(10) 0.0379(10) -0.0141(9)
F3 0.0579(11) 0.0338(9) 0.0511(10) -0.0076(7) 0.0192(9) -0.0158(8)
O1 0.0298(9) 0.0428(11) 0.0336(9) -0.0040(8) 0.0136(8) -0.0046(8)
O2 0.0462(11) 0.0342(10) 0.0272(9) 0.0015(8) 0.0046(8) -0.0023(8)
O3 0.0418(11) 0.0277(9) 0.0411(10) -0.0002(8) 0.0105(9) 0.0029(8)
N1 0.0168(8) 0.0222(9) 0.0193(8) -0.0020(7) 0.0023(7) 0.0002(7)
N2 0.0157(8) 0.0216(9) 0.0196(8) 0.0004(7) 0.0048(6) 0.0013(6)
N3 0.0225(9) 0.0269(9) 0.0273(10) 0.0034(8) 0.0098(8) 0.0012(8)
C1 0.0170(9) 0.0194(10) 0.0177(9) -0.0025(7) 0.0014(8) 0.0004(7)
C2 0.0158(9) 0.0224(10) 0.0191(9) -0.0020(8) 0.0037(8) -0.0011(8)
C3 0.0178(10) 0.0233(10) 0.0252(10) 0.0021(8) 0.0059(8) -0.0011(8)
C4 0.0179(10) 0.0263(11) 0.0206(10) 0.0021(8) 0.0021(8) 0.0011(8)
C5 0.0149(9) 0.0273(11) 0.0213(10) 0.0013(8) 0.0032(8) -0.0012(8)
C6 0.0209(10) 0.0303(12) 0.0216(10) -0.0005(8) 0.0049(8) -0.0057(9)
C7 0.0233(11) 0.0432(15) 0.0250(11) 0.0006(10) -0.0003(9) -0.0115(10)
C8 0.0187(11) 0.0425(15) 0.0392(14) 0.0091(11) 0.0007(10) -0.0007(10)
C9 0.0215(11) 0.0362(13) 0.0392(14) 0.0052(11) 0.0076(10) 0.0071(10)
C10 0.0212(10) 0.0309(12) 0.0263(11) 0.0003(9) 0.0059(9) 0.0011(9)
C11 0.0312(12) 0.0379(14) 0.0285(12) -0.0101(10) 0.0119(10) -0.0094(10)
C12 0.0336(13) 0.0406(15) 0.0317(13) -0.0082(11) 0.0053(11) 0.0086(11)
C13 0.0244(14) 0.063(2) 0.064(2) 0.0095(17) -0.0085(14) -0.0009(14)
C14 0.0146(9) 0.0227(10) 0.0235(10) 0.0043(8) 0.0055(8) 0.0000(8)
C15 0.0254(11) 0.0239(11) 0.0237(10) 0.0017(8) 0.0090(9) 0.0013(8)
C16 0.0315(12) 0.0221(11) 0.0349(12) 0.0035(9) 0.0170(10) 0.0071(9)
C17 0.0221(11) 0.0300(12) 0.0344(12) 0.0125(10) 0.0095(9) 0.0070(9)
C18 0.0233(11) 0.0344(13) 0.0216(10) 0.0051(9) 0.0040(9) 0.0026(9)
C19 0.0208(10) 0.0270(10) 0.0217(10) 0.0030(9) 0.0079(8) 0.0020(9)
C20 0.0402(14) 0.0295(13) 0.0281(12) -0.0045(10) 0.0069(11) 0.0034(10)
C21 0.0292(12) 0.0340(13) 0.0263(11) -0.0032(10) 0.0049(10) 0.0060(10)
C22 0.0331(14) 0.0458(16) 0.0458(16) 0.0155(13) 0.0120(12) 0.0176(12)
C23 0.0247(11) 0.0258(11) 0.0304(12) -0.0027(9) 0.0126(9) -0.0022(9)
C24 0.0399(14) 0.0276(12) 0.0322(12) 0.0046(10) 0.0103(11) 0.0034(10)
C25 0.0224(10) 0.0227(10) 0.0297(11) 0.0005(9) 0.0118(9) -0.0002(8)
C26 0.0230(11) 0.0315(13) 0.0343(12) 0.0010(9) 0.0108(10) -0.0033(9)
C27 0.0239(12) 0.0383(15) 0.0539(17) 0.0057(12) 0.0130(11) -0.0036(10)
C28 0.0357(14) 0.0424(16) 0.0623(19) 0.0029(14) 0.0317(14) -0.0024(12)
C29 0.0436(15) 0.0375(14) 0.0486(16) -0.0035(12) 0.0308(13) -0.0032(12)
C30 0.0312(12) 0.0267(11) 0.0352(12) -0.0030(10) 0.0160(10) -0.0033(10)
C36 0.0344(13) 0.0366(13) 0.0349(13) -0.0007(11) 0.0138(11) -0.0070(11)

loop_
_geom_bond_atom_site_label_1
_geom_bond_site_symmetry_1
_geom_bond_atom_site_label_2
_geom_bond_site_symmetry_2
_geom_bond_distance
_geom_bond_publ_flag
Pt1 . N1 . 2.0158(19) yes
Pt1 . N2 . 2.0984(18) yes
Pt1 . N3 . 1.971(2) yes
Pt1 . C25 . 2.030(2) yes
S1 . O1 . 1.4418(19) yes
S1 . O2 . 1.4457(19) yes
S1 . O3 . 1.440(2) yes
S1 . C36 . 1.828(3) yes
F1 . C36 . 1.331(3) yes
F2 . C36 . 1.347(3) yes
F3 . C36 . 1.332(3) yes
N1 . C1 . 1.298(3) yes
N1 . C5 . 1.451(3) yes
N2 . C2 . 1.284(3) yes
N2 . C14 . 1.451(3) yes
N3 . C23 . 1.142(3) yes
C1 . C2 . 1.491(3) yes
C1 . C4 . 1.493(3) yes
C2 . C3 . 1.495(3) yes
C3 . H11 . 0.952 no
C3 . H18 . 0.953 no
C3 . H32 . 0.965 no
C4 . H5 . 0.966 no
C4 . H35 . 0.958 no
C4 . H302 . 0.960 no
C5 . C6 . 1.404(3) yes
C5 . C10 . 1.388(3) yes
C6 . C7 . 1.399(3) yes
C6 . C11 . 1.501(4) yes
C7 . C8 . 1.384(4) yes
C7 . H71 . 0.930 no
C8 . C9 . 1.391(4) yes
C8 . C13 . 1.517(4) yes
C9 . C10 . 1.394(3) yes
C9 . H91 . 0.932 no
C10 . C12 . 1.498(3) yes
C11 . H111 . 0.949 no
C11 . H112 . 0.944 no
C11 . H113 . 0.949 no
C12 . H36 . 0.965 no
C12 . H41 . 0.952 no
C12 . H121 . 0.955 no
C13 . H131 . 0.949 no
C13 . H132 . 0.948 no
C13 . H133 . 0.942 no
C14 . C15 . 1.398(3) yes
C14 . C19 . 1.398(3) yes
C15 . C16 . 1.400(3) yes
C15 . C20 . 1.506(3) yes
C16 . C17 . 1.390(4) yes
C16 . H161 . 0.936 no
C17 . C18 . 1.391(4) yes
C17 . C22 . 1.513(3) yes
C18 . C19 . 1.400(3) yes
C18 . H181 . 0.939 no
C19 . C21 . 1.509(3) yes
C20 . H201 . 0.957 no
C20 . H202 . 0.954 no
C20 . H203 . 0.963 no
C21 . H211 . 0.957 no
C21 . H212 . 0.961 no
C21 . H213 . 0.948 no
C22 . H221 . 0.955 no
C22 . H222 . 0.959 no
C22 . H223 . 0.955 no
C23 . C24 . 1.454(3) yes
C24 . H25 . 0.942 no
C24 . H26 . 0.954 no
C24 . H30 . 0.942 no
C25 . C26 . 1.399(3) yes
C25 . C30 . 1.405(3) yes
C26 . C27 . 1.397(4) yes
C26 . H261 . 0.944 no
C27 . C28 . 1.381(5) yes
C27 . H271 . 0.945 no
C28 . C29 . 1.390(5) yes
C28 . H281 . 0.943 no
C29 . C30 . 1.396(4) yes
C29 . H291 . 0.936 no
C30 . H301 . 0.918 no
